data_7203130
loop_
_publ_author_name
'Takahashi, Satoshi'
'Katagiri, Toshimasa'
'Uneyama, Kenji'

_publ_section_title
;
 Nanoporous organic layered crystals of double-headed
 bis(trifluorolactate)s. Hydrogen-bonded systematic crystal structures
 controlled by the symmetries of molecular components
;
_journal_issue 2
_journal_name_full CrystEngComm
_journal_page_first 132
_journal_paper_doi 10.1039/b512051a
_journal_volume 8
_journal_year 2006
_chemical_absolute_configuration syn
_chemical_formula_moiety 'C13 H18 F6 O6 '
_chemical_formula_sum 'C13 H18 F6 O6'
_chemical_formula_weight 384.27
_chemical_melting_point 367
_chemical_name_common '(S,S)-(-)-heptamethylene bis(3,3,3-trifluorolactate)'
_chemical_optical_rotation '[\a]^25^~D~= -4.33 (c = 1.1, acetone)'
_space_group_IT_number 5
_symmetry_cell_setting monoclinic
_symmetry_Int_Tables_number 5
_symmetry_space_group_name_Hall 'C 2y'
_symmetry_space_group_name_H-M 'C 1 2 1'
_atom_sites_solution_hydrogens geom
_atom_sites_solution_primary direct
_atom_sites_solution_secondary difmap
_audit_creation_method SHELXL-97
_cell_angle_alpha 90.00
_cell_angle_beta 96.2790(10)
_cell_angle_gamma 90.00
_cell_formula_units_Z 2
_cell_length_a 20.8120(11)
_cell_length_b 5.12790(10)
_cell_length_c 7.9655(4)
_cell_measurement_reflns_used 4678
_cell_measurement_temperature 296(2)
_cell_measurement_theta_max 27.5
_cell_measurement_theta_min 2.6
_cell_volume 844.99(6)
_computing_cell_refinement 'PAPID-AUTO (Rigaku)'
_computing_data_collection 'RAPID-AUTO (Rigaku)'
_computing_data_reduction 'teXsan Ver. 1.11 (MSC)'
_computing_molecular_graphics 'Mercury Ver. 1.3 (Bruno et al., 2002)'
_computing_publication_material 'WinGX Ver. 1.7 (Farrugia, 1999)'
_computing_structure_refinement 'SHELXL-97 (Sheldrick, 1997)'
_computing_structure_solution 'SHELXS-97 (Sheldrick, 1990)'
_diffrn_ambient_temperature 296(2)
_diffrn_detector_area_resol_mean 10
_diffrn_measured_fraction_theta_full 0.956
_diffrn_measured_fraction_theta_max 0.956
_diffrn_measurement_device_type 'Rigaku RAXIS-IV Imaging Plate'
_diffrn_measurement_method \w
_diffrn_radiation_monochromator graphite
_diffrn_radiation_source 'Rigaku rotating anode '
_diffrn_radiation_type MoK\a
_diffrn_radiation_wavelength 0.71069
_diffrn_reflns_av_R_equivalents 0.0148
_diffrn_reflns_limit_h_max 26
_diffrn_reflns_limit_h_min 0
_diffrn_reflns_limit_k_max 6
_diffrn_reflns_limit_k_min 0
_diffrn_reflns_limit_l_max 10
_diffrn_reflns_limit_l_min -10
_diffrn_reflns_number 3952
_diffrn_reflns_theta_full 27.48
_diffrn_reflns_theta_max 27.48
_diffrn_reflns_theta_min 1.97
_exptl_absorpt_coefficient_mu 0.157
_exptl_absorpt_correction_type none
_exptl_crystal_colour colorless
_exptl_crystal_density_diffrn 1.510
_exptl_crystal_density_method 'not measured'
_exptl_crystal_description needle
_exptl_crystal_F_000 396
_exptl_crystal_size_max 0.500
_exptl_crystal_size_mid 0.250
_exptl_crystal_size_min 0.200
_refine_diff_density_max 0.214
_refine_diff_density_min -0.175
_refine_diff_density_rms 0.031
_refine_ls_abs_structure_details
; The absolute configuration was assigned to agree with
that of its precursor (S)-trifluorolactic acid at the chiral centre C2.
This compound has no atom heavier than Si and analyzed by
Mo radiation so that Flack parameter is not listed.
Friedel pairs were merged before refinement.
;
_refine_ls_extinction_coef 0.029(3)
_refine_ls_extinction_expression Fc^*^=kFc[1+0.001xFc^2^\l^3^/sin(2\q)]^-1/4^
_refine_ls_extinction_method SHELXL
_refine_ls_goodness_of_fit_ref 1.066
_refine_ls_hydrogen_treatment mixed
_refine_ls_matrix_type full
_refine_ls_number_parameters 126
_refine_ls_number_reflns 1032
_refine_ls_number_restraints 4
_refine_ls_restrained_S_all 1.065
_refine_ls_R_factor_all 0.0288
_refine_ls_R_factor_gt 0.0278
_refine_ls_shift/su_max 0.003
_refine_ls_shift/su_mean 0.000
_refine_ls_structure_factor_coef Fsqd
_refine_ls_weighting_details 'calc w=1/[\s^2^(Fo^2^)+(0.0343P)^2^+0.3997P] where P=(Fo^2^+2Fc^2^)/3'
_refine_ls_weighting_scheme calc
_refine_ls_wR_factor_gt 0.0691
_refine_ls_wR_factor_ref 0.0697
_reflns_number_gt 1001
_reflns_number_total 1032
_reflns_threshold_expression >2sigma(I)
_cod_data_source_file b512051a.txt
_cod_data_source_block 3d
_cod_original_formula_sum 'C13 H18 F6 O6 '
_cod_database_code 7203130

loop_
_symmetry_equiv_pos_as_xyz
'x, y, z'
'-x, y, -z'
'x+1/2, y+1/2, z'
'-x+1/2, y+1/2, -z'

loop_
_atom_site_label
_atom_site_type_symbol
_atom_site_fract_x
_atom_site_fract_y
_atom_site_fract_z
_atom_site_U_iso_or_equiv
_atom_site_adp_type
_atom_site_occupancy
_atom_site_symmetry_multiplicity
_atom_site_calc_flag
_atom_site_refinement_flags
_atom_site_disorder_assembly
_atom_site_disorder_group
F1 F 0.10415(7) 0.1916(4) 0.40434(15) 0.0559(5) Uani 1 1 d . . .
F2 F 0.06982(6) 0.2397(4) 0.64738(14) 0.0587(5) Uani 1 1 d . . .
F3 F 0.09096(7) 0.5747(3) 0.50271(17) 0.0522(4) Uani 1 1 d . . .
O1 O 0.22015(7) 0.4147(3) 0.50564(19) 0.0366(4) Uani 1 1 d . . .
H1 H 0.2378 0.2883 0.4676 0.055 Uiso 1 1 calc R . .
O2 O 0.21572(6) 0.7257(3) 0.76903(15) 0.0309(3) Uani 1 1 d . . .
O3 O 0.16382(5) 0.4227(3) 0.90850(14) 0.0226(3) Uani 1 1 d . A .
C1 C 0.11062(10) 0.3348(5) 0.5453(2) 0.0364(5) Uani 1 1 d . . .
C2 C 0.18021(8) 0.3306(4) 0.6264(2) 0.0264(4) Uani 1 1 d . . .
C3 C 0.18880(7) 0.5184(4) 0.7756(2) 0.0206(3) Uani 1 1 d . . .
C4 C 0.16720(8) 0.5852(4) 1.0610(2) 0.0274(4) Uani 1 1 d D . .
C5 C 0.12221(15) 0.7959(8) 1.0493(4) 0.0224(6) Uani 0.506(5) 1 d P A 1
H5A H 0.1279 0.8984 0.9496 0.027 Uiso 0.506(5) 1 calc PR A 1
H5B H 0.1314 0.9080 1.1471 0.027 Uiso 0.506(5) 1 calc PR A 1
C6 C 0.09388(16) 0.6661(8) 1.0846(4) 0.0224(6) Uani 0.502(5) 1 d P A 2
H6A H 0.0677 0.5097 1.0855 0.027 Uiso 0.502(5) 1 calc PR A 2
H6B H 0.0931 0.7524 1.1927 0.027 Uiso 0.502(5) 1 calc PR A 2
C7 C 0.05209(15) 0.7036(8) 1.0395(4) 0.0212(6) Uani 0.506(5) 1 d P A 1
H7A H 0.0451 0.6226 1.1461 0.025 Uiso 0.506(5) 1 calc PR A 1
H7B H 0.0451 0.5715 0.9523 0.025 Uiso 0.506(5) 1 calc PR A 1
C8 C 0.06478(14) 0.8459(7) 0.9454(4) 0.0212(6) Uani 0.490(5) 1 d P A 2
H8A H 0.0587 0.7547 0.8381 0.025 Uiso 0.490(5) 1 calc PR A 2
H8B H 0.0925 0.9956 0.9342 0.025 Uiso 0.490(5) 1 calc PR A 2
C9 C 0.0000 0.9305(7) 1.0000 0.0578(11) Uani 1 2 d S . .
H2 H 0.1894 0.1582 0.6648 0.027 Uiso 1 1 d . . .
H3 H 0.1721 0.4739 1.1566 0.043 Uiso 1 1 d . . .
H4 H 0.2039 0.6916 1.0635 0.066 Uiso 1 1 d D . .
H9 H 0.0042 1.0509 1.0867 0.072 Uiso 1 1 d . . .

loop_
_atom_site_aniso_label
_atom_site_aniso_U_11
_atom_site_aniso_U_22
_atom_site_aniso_U_33
_atom_site_aniso_U_23
_atom_site_aniso_U_13
_atom_site_aniso_U_12
F1 0.0787(10) 0.0592(11) 0.0320(6) -0.0185(7) 0.0158(6) -0.0252(9)
F2 0.0399(6) 0.1034(15) 0.0350(6) -0.0123(8) 0.0136(5) -0.0354(9)
F3 0.0497(8) 0.0584(11) 0.0458(7) -0.0068(7) -0.0072(6) 0.0155(7)
O1 0.0459(8) 0.0216(8) 0.0494(8) -0.0010(6) 0.0370(6) 0.0018(6)
O2 0.0337(6) 0.0301(8) 0.0297(6) 0.0034(6) 0.0076(5) -0.0138(6)
O3 0.0230(5) 0.0206(7) 0.0261(5) 0.0040(5) 0.0108(4) 0.0002(5)
C1 0.0421(10) 0.0434(14) 0.0255(8) -0.0103(9) 0.0120(7) -0.0118(10)
C2 0.0326(8) 0.0172(9) 0.0329(8) 0.0025(7) 0.0200(7) 0.0004(7)
C3 0.0143(6) 0.0202(9) 0.0282(7) 0.0065(7) 0.0060(5) 0.0012(7)
C4 0.0255(8) 0.0343(12) 0.0214(7) 0.0014(7) -0.0020(6) -0.0047(8)
C5 0.0212(13) 0.0258(15) 0.0214(10) -0.0017(9) 0.0079(8) -0.0015(9)
C6 0.0212(13) 0.0258(15) 0.0214(10) -0.0017(9) 0.0079(8) -0.0015(9)
C7 0.0207(11) 0.0189(12) 0.0250(10) 0.0026(9) 0.0068(8) -0.0002(9)
C8 0.0207(11) 0.0189(12) 0.0250(10) 0.0026(9) 0.0068(8) -0.0002(9)
C9 0.0337(15) 0.0131(15) 0.134(3) 0.000 0.0434(18) 0.000

loop_
_atom_type_symbol
_atom_type_description
_atom_type_scat_dispersion_real
_atom_type_scat_dispersion_imag
_atom_type_scat_source
C C 0.0033 0.0016 'International Tables Vol C Tables 4.2.6.8 and 6.1.1.4'
H H 0 0 'International Tables Vol C Tables 4.2.6.8 and 6.1.1.4'
F F 0.0171 0.0103 'International Tables Vol C Tables 4.2.6.8 and 6.1.1.4'
O O 0.0106 0.006 'International Tables Vol C Tables 4.2.6.8 and 6.1.1.4'

loop_
_geom_angle_atom_site_label_1
_geom_angle_atom_site_label_2
_geom_angle_atom_site_label_3
_geom_angle
_geom_angle_site_symmetry_1
_geom_angle_site_symmetry_3
_geom_angle_publ_flag
C2 O1 H1 109.5 . . no
C3 O3 C4 117.62(15) . . no
F3 C1 F2 107.2(2) . . no
F3 C1 F1 107.14(17) . . no
F2 C1 F1 107.44(18) . . no
F3 C1 C2 111.97(17) . . no
F2 C1 C2 112.12(16) . . no
F1 C1 C2 110.70(17) . . no
O1 C2 C1 108.14(15) . . no
O1 C2 C3 108.17(15) . . no
C1 C2 C3 110.35(14) . . no
O1 C2 H2 112.00 . . no
C1 C2 H2 107.00 . . no
C3 C2 H2 110.00 . . no
O2 C3 O3 125.93(17) . . no
O2 C3 C2 122.59(15) . . no
O3 C3 C2 111.49(15) . . no
C5 C4 O3 113.84(17) . . no
O3 C4 C6 106.39(16) . . no
C5 C4 H3 121.41(19) . . no
O3 C4 H3 108.00 . . no
C6 C4 H3 94.72(18) . . no
C5 C4 H4 95.0(2) . . no
O3 C4 H4 108.00 . . no
C6 C4 H4 128.8(2) . . no
H3 C4 H4 108.00 . . no
C4 C5 C7 112.6(3) . . no
C4 C5 H5A 109.1 . . no
C7 C5 H5A 109.1 . . no
C4 C5 H5B 109.1 . . no
C7 C5 H5B 109.1 . . no
H5A C5 H5B 107.8 . . no
C8 C6 C4 112.3(2) . . no
C8 C6 H6A 109.2 . . no
C4 C6 H6A 109.2 . . no
C8 C6 H6B 109.2 . . no
C4 C6 H6B 109.2 . . no
H6A C6 H6B 107.9 . . no
C5 C7 C9 114.1(3) . . no
C5 C7 H7A 108.7 . . no
C9 C7 H7A 108.7 . . no
C5 C7 H7B 108.7 . . no
C9 C7 H7B 108.7 . . no
H7A C7 H7B 107.6 . . no
C6 C8 C9 105.0(2) . . no
C6 C8 H8A 110.7 . . no
C9 C8 H8A 110.7 . . no
C6 C8 H8B 110.7 . . no
C9 C8 H8B 110.7 . . no
H8A C8 H8B 108.8 . . no
C8 C9 C8 146.9(4) . 2_557 no
C8 C9 C7 109.8(3) 2_557 . no
C7 C9 C7 86.5(3) 2_557 . no
C8 C9 H9 112.96(16) . . no
C8 C9 H9 89.47(13) 2_557 . no
C7 C9 H9 129.84(12) 2_557 . no
C7 C9 H9 109.48(14) . . no

loop_
_geom_bond_atom_site_label_1
_geom_bond_atom_site_label_2
_geom_bond_distance
_geom_bond_site_symmetry_2
_geom_bond_publ_flag
F1 C1 1.336(2) . no
F2 C1 1.331(2) . no
F3 C1 1.329(3) . no
O1 C2 1.4063(19) . no
O1 H1 0.8200 . no
O2 C3 1.205(2) . no
O3 C3 1.3237(18) . no
O3 C4 1.468(2) . no
C1 C2 1.520(3) . no
C2 C3 1.524(2) . no
C2 H2 0.9500 . no
C4 C5 1.426(4) . no
C4 C6 1.612(4) . no
C4 H3 0.9500 . no
C4 H4 0.9400 . no
C5 C7 1.528(4) . no
C5 H5A 0.9700 . no
C5 H5B 0.9700 . no
C6 C8 1.516(5) . no
C6 H6A 0.9700 . no
C6 H6B 0.9700 . no
C7 C9 1.598(4) . no
C7 H7A 0.9700 . no
C7 H7B 0.9700 . no
C8 C9 1.524(3) . no
C8 H8A 0.9700 . no
C8 H8B 0.9700 . no
C9 C8 1.524(3) 2_557 no
C9 C7 1.598(4) 2_557 no
C9 H9 0.9200 . no

loop_
_geom_torsion_atom_site_label_1
_geom_torsion_atom_site_label_2
_geom_torsion_atom_site_label_3
_geom_torsion_atom_site_label_4
_geom_torsion
_geom_torsion_site_symmetry_1
_geom_torsion_site_symmetry_2
_geom_torsion_site_symmetry_3
_geom_torsion_site_symmetry_4
_geom_torsion_publ_flag
F3 C1 C2 O1 -64.0(2) . . . . no
F2 C1 C2 O1 175.45(19) . . . . no
F1 C1 C2 O1 55.5(2) . . . . no
F3 C1 C2 C3 54.14(19) . . . . no
F2 C1 C2 C3 -66.4(2) . . . . no
F1 C1 C2 C3 173.62(17) . . . . no
C4 O3 C3 O2 1.9(2) . . . . no
C4 O3 C3 C2 -178.64(13) . . . . no
O1 C2 C3 O2 12.9(2) . . . . no
C1 C2 C3 O2 -105.23(18) . . . . no
O1 C2 C3 O3 -166.56(14) . . . . no
C1 C2 C3 O3 75.32(18) . . . . no
C3 O3 C4 C5 75.1(2) . . . . no
C3 O3 C4 C6 112.59(19) . . . . no
O3 C4 C5 C7 66.8(3) . . . . no
C6 C4 C5 C7 -18.3(2) . . . . no
C5 C4 C6 C8 41.1(3) . . . . no
O3 C4 C6 C8 -67.1(3) . . . . no
C4 C5 C7 C9 -171.75(19) . . . . no
C4 C6 C8 C9 -172.6(3) . . . . no
C6 C8 C9 C8 -54.8(2) . . . 2_557 no
C6 C8 C9 C7 -78.7(3) . . . 2_557 no
C6 C8 C9 C7 -19.3(2) . . . . no
C5 C7 C9 C8 40.1(3) . . . . no
C5 C7 C9 C8 -159.6(2) . . . 2_557 no
C5 C7 C9 C7 165.9(3) . . . 2_557 no
